data_2243931
loop_
_publ_author_name
'Martens, Viktor'
'G\"orls, Helmar'
'Imhof, Wolfgang'

_publ_section_title
;
 Crystal structure of 2-oxo-1,2-diphenylethyl diisopropylcarbamate
;
_journal_coeditor_code WM5618
_journal_issue 11
_journal_name_full 'Acta Crystallographica Section E'
_journal_page_first
;
;
_journal_paper_doi 10.1107/S2056989021010367
_journal_volume 77
_journal_year 2021
_chemical_absolute_configuration unk
_chemical_formula_iupac 'C21 H25 N O3'
_chemical_formula_moiety 'C21 H25 N O3'
_chemical_formula_sum 'C21 H25 N O3'
_chemical_formula_weight 339.42
_chemical_name_systematic
;
2-Oxo-1,2-diphenylethyl diisopropylcarbamate
;
_space_group_crystal_system monoclinic
_space_group_IT_number 4
_space_group_name_Hall 'P 2yb'
_space_group_name_H-M_alt 'P 1 21 1'
_atom_sites_solution_hydrogens geom
_atom_sites_solution_primary direct
_atom_sites_solution_secondary difmap
_audit_creation_method SHELXL-2018/3
_cell_angle_alpha 90
_cell_angle_beta 90.310(2)
_cell_angle_gamma 90
_cell_formula_units_Z 4
_cell_length_a 15.7976(5)
_cell_length_b 5.9184(3)
_cell_length_c 19.5340(8)
_cell_measurement_reflns_used 18477
_cell_measurement_temperature 133(2)
_cell_measurement_theta_max 27.466
_cell_measurement_theta_min 1.653
_cell_volume 1826.33(13)
_computing_cell_refinement
;
DENZO (Otwinowski & Minor, 1997)
;
_computing_data_collection
;
COLLECT (Nonius 1998)
;
_computing_data_reduction
;
DENZO (Otwinowski & Minor, 1997)
;
_computing_molecular_graphics
;
ORTEP-3 for Windows (Farrugia, 2012)
;
_computing_publication_material
;
Mercury (Macrae <i>et al.</i>,  2020)
;
_computing_structure_refinement
;
SHELXL (Sheldrick, 2015b)
;
_computing_structure_solution
;
SHELXT (Sheldrick, 2015a)
;
_diffrn_ambient_temperature 133(2)
_diffrn_measured_fraction_theta_full 0.997
_diffrn_measured_fraction_theta_max 0.995
_diffrn_measurement_device_type 'Nonius KappaCCD'
_diffrn_measurement_method 'phi + omega - scans'
_diffrn_radiation_type MoK\a
_diffrn_radiation_wavelength 0.71073
_diffrn_reflns_av_R_equivalents 0.0508
_diffrn_reflns_av_unetI/netI 0.0806
_diffrn_reflns_limit_h_max 20
_diffrn_reflns_limit_h_min -20
_diffrn_reflns_limit_k_max 7
_diffrn_reflns_limit_k_min -7
_diffrn_reflns_limit_l_max 25
_diffrn_reflns_limit_l_min -25
_diffrn_reflns_number 18477
_diffrn_reflns_theta_full 25.242
_diffrn_reflns_theta_max 27.466
_diffrn_reflns_theta_min 1.653
_exptl_absorpt_coefficient_mu 0.082
_exptl_absorpt_correction_T_max 0.7456
_exptl_absorpt_correction_T_min 0.6587
_exptl_absorpt_correction_type multi-scan
_exptl_absorpt_process_details
;
(<i>SADABS</i>; Krause <i>et al.</i>, 2015)
;
_exptl_crystal_colour colourless
_exptl_crystal_density_diffrn 1.234
_exptl_crystal_density_method 'not measured'
_exptl_crystal_description prism
_exptl_crystal_F_000 728
_exptl_crystal_size_max 0.112
_exptl_crystal_size_mid 0.100
_exptl_crystal_size_min 0.088
_refine_diff_density_max 0.268
_refine_diff_density_min -0.246
_refine_ls_abs_structure_details
;
 Twinning involves inversion, so Flack parameter cannot be determined
;
_refine_ls_extinction_method none
_refine_ls_goodness_of_fit_ref 1.086
_refine_ls_hydrogen_treatment constr
_refine_ls_matrix_type full
_refine_ls_number_parameters 460
_refine_ls_number_reflns 8221
_refine_ls_number_restraints 1
_refine_ls_restrained_S_all 1.086
_refine_ls_R_factor_all 0.0853
_refine_ls_R_factor_gt 0.0685
_refine_ls_shift/su_max 0.000
_refine_ls_shift/su_mean 0.000
_refine_ls_structure_factor_coef Fsqd
_refine_ls_weighting_details 'w=1/[\s^2^(Fo^2^)+2.2197P] where P=(Fo^2^+2Fc^2^)/3'
_refine_ls_weighting_scheme calc
_refine_ls_wR_factor_gt 0.1274
_refine_ls_wR_factor_ref 0.1397
_reflns_number_gt 7092
_reflns_number_total 8221
_reflns_threshold_expression 'I > 2\s(I)'
_cod_data_source_file wm5618sup1.cif
_cod_data_source_block I
_cod_original_sg_symbol_H-M 'P 21'
_cod_database_code 2243931
_shelx_space_group_comment
;
The symmetry employed for this shelxl refinement is uniquely defined
by the following loop, which should always be used as a source of
symmetry information in preference to the above space-group names.
They are only intended as comments.
;
_shelx_estimated_absorpt_t_min 0.991
_shelx_estimated_absorpt_t_max 0.993

loop_
_space_group_symop_operation_xyz
'x, y, z'
'-x, y+1/2, -z'

loop_
_atom_site_type_symbol
_atom_site_label
_atom_site_fract_x
_atom_site_fract_y
_atom_site_fract_z
_atom_site_U_iso_or_equiv
_atom_site_adp_type
_atom_site_calc_flag
_atom_site_occupancy
_atom_site_disorder_assembly
_atom_site_disorder_group
O O1A 0.8121(3) 0.6853(7) -0.0240(2) 0.0288(10) Uani d 1 . .
O O2A 0.6870(3) 0.4176(7) 0.01863(19) 0.0190(9) Uani d 1 . .
O O3A 0.7822(3) 0.2958(8) 0.0975(2) 0.0261(10) Uani d 1 . .
N N1A 0.6619(3) 0.4852(9) 0.1293(2) 0.0199(11) Uani d 1 . .
C C1A 0.8205(4) 0.4889(10) -0.0388(3) 0.0194(12) Uani d 1 . .
C C2A 0.7421(3) 0.3312(10) -0.0333(3) 0.0170(11) Uani d 1 . .
H H2A 0.759703 0.172549 -0.022792 0.020 Uiso calc 1 . .
C C3A 0.7164(4) 0.3938(10) 0.0838(3) 0.0201(12) Uani d 1 . .
C C4A 0.6799(4) 0.4475(11) 0.2031(3) 0.0224(13) Uani d 1 . .
H H4A 0.731816 0.351359 0.206096 0.027 Uiso calc 1 . .
C C5A 0.6988(4) 0.6660(12) 0.2408(3) 0.0337(16) Uani d 1 . .
H H5AA 0.717040 0.631644 0.287699 0.051 Uiso calc 1 . .
H H5AB 0.647681 0.759697 0.242005 0.051 Uiso calc 1 . .
H H5AC 0.743922 0.747829 0.217106 0.051 Uiso calc 1 . .
C C6A 0.6084(4) 0.3161(12) 0.2359(3) 0.0286(14) Uani d 1 . .
H H6AA 0.625444 0.268598 0.281976 0.043 Uiso calc 1 . .
H H6AB 0.595400 0.182491 0.208083 0.043 Uiso calc 1 . .
H H6AC 0.557999 0.412251 0.238758 0.043 Uiso calc 1 . .
C C7A 0.5909(3) 0.6403(10) 0.1106(3) 0.0186(12) Uani d 1 . .
H H7A 0.563719 0.685615 0.154630 0.022 Uiso calc 1 . .
C C8A 0.6230(4) 0.8573(11) 0.0779(3) 0.0267(13) Uani d 1 . .
H H8AA 0.666444 0.925211 0.107349 0.040 Uiso calc 1 . .
H H8AB 0.575809 0.963387 0.072233 0.040 Uiso calc 1 . .
H H8AC 0.647270 0.822968 0.033024 0.040 Uiso calc 1 . .
C C9A 0.5215(4) 0.5267(11) 0.0676(3) 0.0218(12) Uani d 1 . .
H H9AA 0.471118 0.623236 0.066660 0.033 Uiso calc 1 . .
H H9AB 0.507155 0.380250 0.087855 0.033 Uiso calc 1 . .
H H9AC 0.541918 0.504067 0.020820 0.033 Uiso calc 1 . .
C C10A 0.9019(4) 0.3949(9) -0.0646(3) 0.0172(11) Uani d 1 . .
C C11A 0.9726(4) 0.5377(11) -0.0640(3) 0.0238(13) Uani d 1 . .
H H11A 0.967778 0.685807 -0.045748 0.029 Uiso calc 1 . .
C C12A 1.0490(4) 0.4657(12) -0.0897(3) 0.0303(15) Uani d 1 . .
H H12A 1.096641 0.563704 -0.088757 0.036 Uiso calc 1 . .
C C13A 1.0564(4) 0.2506(13) -0.1167(3) 0.0327(16) Uani d 1 . .
H H13A 1.108798 0.202773 -0.135411 0.039 Uiso calc 1 . .
C C14A 0.9876(4) 0.1038(11) -0.1168(3) 0.0297(15) Uani d 1 . .
H H14A 0.993042 -0.044172 -0.135173 0.036 Uiso calc 1 . .
C C15A 0.9104(3) 0.1759(10) -0.0897(3) 0.0213(12) Uani d 1 . .
H H15A 0.863640 0.075140 -0.088342 0.026 Uiso calc 1 . .
C C16A 0.6918(3) 0.3416(10) -0.0996(3) 0.0184(12) Uani d 1 . .
C C17A 0.6459(4) 0.5366(11) -0.1152(3) 0.0253(13) Uani d 1 . .
H H17A 0.647648 0.661921 -0.084779 0.030 Uiso calc 1 . .
C C18A 0.5975(4) 0.5490(12) -0.1749(3) 0.0276(14) Uani d 1 . .
H H18A 0.565708 0.681533 -0.184613 0.033 Uiso calc 1 . .
C C19A 0.5955(4) 0.3686(12) -0.2201(3) 0.0294(15) Uani d 1 . .
H H19A 0.562904 0.377176 -0.261009 0.035 Uiso calc 1 . .
C C20A 0.6413(4) 0.1766(12) -0.2050(3) 0.0302(15) Uani d 1 . .
H H20A 0.639871 0.052366 -0.235793 0.036 Uiso calc 1 . .
C C21A 0.6895(4) 0.1619(11) -0.1456(3) 0.0230(13) Uani d 1 . .
H H21A 0.721040 0.028715 -0.136229 0.028 Uiso calc 1 . .
O O1B 0.6967(3) 0.7307(7) 0.4533(2) 0.0271(10) Uani d 1 . .
O O2B 0.8103(3) 0.4526(7) 0.51374(18) 0.0194(9) Uani d 1 . .
O O3B 0.7098(3) 0.3500(8) 0.5898(2) 0.0264(10) Uani d 1 . .
N N1B 0.8295(3) 0.5399(9) 0.6247(2) 0.0196(10) Uani d 1 . .
C C1B 0.6829(4) 0.5301(10) 0.4479(3) 0.0200(12) Uani d 1 . .
C C2B 0.7551(3) 0.3627(10) 0.4613(3) 0.0183(12) Uani d 1 . .
H H2B 0.732304 0.212046 0.475242 0.022 Uiso calc 1 . .
C C3B 0.7777(4) 0.4423(10) 0.5781(3) 0.0189(12) Uani d 1 . .
C C4B 0.8101(4) 0.5094(11) 0.6976(3) 0.0258(14) Uani d 1 . .
H H4B 0.756939 0.418041 0.700236 0.031 Uiso calc 1 . .
C C5B 0.7933(5) 0.7329(14) 0.7337(3) 0.0413(19) Uani d 1 . .
H H5BA 0.846412 0.817367 0.738191 0.062 Uiso calc 1 . .
H H5BB 0.770122 0.703504 0.779273 0.062 Uiso calc 1 . .
H H5BC 0.752597 0.821747 0.706896 0.062 Uiso calc 1 . .
C C6B 0.8799(5) 0.3745(13) 0.7337(3) 0.0386(18) Uani d 1 . .
H H6BA 0.863578 0.346188 0.781268 0.058 Uiso calc 1 . .
H H6BB 0.932837 0.460894 0.732922 0.058 Uiso calc 1 . .
H H6BC 0.888072 0.230129 0.710081 0.058 Uiso calc 1 . .
C C7B 0.9040(4) 0.6810(10) 0.6067(3) 0.0216(12) Uani d 1 . .
H H7B 0.928159 0.734045 0.651270 0.026 Uiso calc 1 . .
C C8B 0.8777(4) 0.8945(11) 0.5683(3) 0.0278(14) Uani d 1 . .
H H8BA 0.833198 0.972502 0.593895 0.042 Uiso calc 1 . .
H H8BB 0.856216 0.853703 0.522793 0.042 Uiso calc 1 . .
H H8BC 0.926743 0.994531 0.563576 0.042 Uiso calc 1 . .
C C9B 0.9745(4) 0.5502(11) 0.5720(3) 0.0272(14) Uani d 1 . .
H H9BA 0.986965 0.413125 0.598401 0.041 Uiso calc 1 . .
H H9BB 1.025404 0.644571 0.569792 0.041 Uiso calc 1 . .
H H9BC 0.956746 0.508404 0.525597 0.041 Uiso calc 1 . .
C C10B 0.5976(3) 0.4428(10) 0.4260(3) 0.0165(11) Uani d 1 . .
C C11B 0.5695(4) 0.2237(10) 0.4395(3) 0.0206(12) Uani d 1 . .
H H11B 0.606805 0.115534 0.459205 0.025 Uiso calc 1 . .
C C12B 0.4860(3) 0.1654(11) 0.4238(3) 0.0223(12) Uani d 1 . .
H H12B 0.466538 0.016660 0.433074 0.027 Uiso calc 1 . .
C C13B 0.4313(4) 0.3211(12) 0.3951(3) 0.0260(14) Uani d 1 . .
H H13B 0.374611 0.278911 0.384894 0.031 Uiso calc 1 . .
C C14B 0.4588(4) 0.5393(11) 0.3809(3) 0.0232(13) Uani d 1 . .
H H14B 0.421022 0.646333 0.361192 0.028 Uiso calc 1 . .
C C15B 0.5419(4) 0.5997(10) 0.3959(3) 0.0221(13) Uani d 1 . .
H H15B 0.561242 0.747893 0.385732 0.027 Uiso calc 1 . .
C C16B 0.8076(3) 0.3419(10) 0.3967(3) 0.0185(11) Uani d 1 . .
C C17B 0.8615(4) 0.5147(11) 0.3770(3) 0.0220(12) Uani d 1 . .
H H17B 0.866476 0.646580 0.404392 0.026 Uiso calc 1 . .
C C18B 0.9080(4) 0.4954(11) 0.3172(3) 0.0235(13) Uani d 1 . .
H H18B 0.944589 0.614749 0.303810 0.028 Uiso calc 1 . .
C C19B 0.9015(4) 0.3042(12) 0.2771(3) 0.0286(15) Uani d 1 . .
H H19B 0.933510 0.292162 0.236173 0.034 Uiso calc 1 . .
C C20B 0.8484(4) 0.1302(11) 0.2965(3) 0.0259(14) Uani d 1 . .
H H20B 0.843657 -0.001200 0.268859 0.031 Uiso calc 1 . .
C C21B 0.8016(4) 0.1475(10) 0.3570(3) 0.0217(12) Uani d 1 . .
H H21B 0.765911 0.026904 0.370783 0.026 Uiso calc 1 . .

loop_
_atom_site_aniso_label
_atom_site_aniso_U_11
_atom_site_aniso_U_22
_atom_site_aniso_U_33
_atom_site_aniso_U_12
_atom_site_aniso_U_13
_atom_site_aniso_U_23
O1A 0.026(2) 0.018(2) 0.042(3) -0.0023(19) 0.005(2) -0.007(2)
O2A 0.019(2) 0.022(2) 0.0166(18) 0.0056(17) 0.0047(16) -0.0037(16)
O3A 0.023(2) 0.029(3) 0.027(2) 0.0088(19) -0.0014(18) 0.0011(18)
N1A 0.017(2) 0.026(3) 0.017(2) 0.004(2) -0.0009(18) -0.001(2)
C1A 0.023(3) 0.015(3) 0.020(3) -0.001(2) -0.002(2) -0.002(2)
C2A 0.020(3) 0.015(3) 0.016(2) 0.005(2) 0.002(2) 0.000(2)
C3A 0.022(3) 0.015(3) 0.023(3) -0.003(2) -0.002(2) 0.001(2)
C4A 0.024(3) 0.024(3) 0.019(3) 0.006(3) -0.003(2) -0.003(2)
C5A 0.037(4) 0.040(4) 0.025(3) -0.008(3) -0.009(3) -0.007(3)
C6A 0.039(4) 0.026(3) 0.021(3) -0.005(3) 0.003(3) 0.000(3)
C7A 0.017(3) 0.023(3) 0.015(3) 0.006(2) 0.000(2) 0.001(2)
C8A 0.032(3) 0.018(3) 0.029(3) 0.002(3) -0.003(3) -0.002(3)
C9A 0.018(3) 0.025(3) 0.022(3) 0.003(3) 0.002(2) 0.001(3)
C10A 0.023(3) 0.013(3) 0.015(3) -0.001(2) 0.000(2) 0.003(2)
C11A 0.026(3) 0.021(3) 0.024(3) -0.004(3) 0.000(2) -0.001(3)
C12A 0.024(3) 0.037(4) 0.030(3) -0.009(3) 0.000(3) 0.002(3)
C13A 0.019(3) 0.045(4) 0.034(4) 0.008(3) 0.008(3) 0.010(3)
C14A 0.035(3) 0.026(4) 0.029(3) 0.010(3) 0.006(3) 0.008(3)
C15A 0.017(3) 0.024(3) 0.023(3) -0.002(2) 0.005(2) 0.006(2)
C16A 0.016(3) 0.020(3) 0.019(3) -0.007(2) 0.008(2) -0.001(2)
C17A 0.029(3) 0.021(3) 0.026(3) -0.001(3) 0.003(3) -0.002(3)
C18A 0.026(3) 0.030(4) 0.026(3) 0.005(3) 0.000(3) -0.003(3)
C19A 0.023(3) 0.044(4) 0.020(3) 0.000(3) 0.000(2) -0.004(3)
C20A 0.029(3) 0.032(4) 0.030(3) -0.006(3) 0.004(3) -0.012(3)
C21A 0.022(3) 0.023(3) 0.024(3) 0.004(3) 0.003(2) -0.002(2)
O1B 0.026(2) 0.016(2) 0.039(3) -0.0019(18) -0.003(2) 0.0013(18)
O2B 0.019(2) 0.022(2) 0.0173(18) -0.0015(17) 0.0029(16) 0.0019(16)
O3B 0.023(2) 0.029(2) 0.027(2) -0.0082(19) 0.0045(17) 0.0007(19)
N1B 0.020(2) 0.022(3) 0.017(2) -0.002(2) 0.0021(19) 0.000(2)
C1B 0.024(3) 0.018(3) 0.018(3) -0.003(3) 0.003(2) 0.002(2)
C2B 0.019(3) 0.014(3) 0.022(3) -0.002(2) -0.007(2) 0.001(2)
C3B 0.018(3) 0.015(3) 0.024(3) 0.004(2) 0.000(2) 0.006(2)
C4B 0.025(3) 0.035(4) 0.017(3) -0.009(3) 0.004(2) 0.001(3)
C5B 0.047(4) 0.047(5) 0.030(4) 0.004(4) 0.015(3) -0.007(3)
C6B 0.054(5) 0.039(5) 0.023(3) -0.004(4) 0.000(3) 0.011(3)
C7B 0.025(3) 0.021(3) 0.020(3) -0.005(2) 0.001(2) -0.003(2)
C8B 0.034(3) 0.021(3) 0.028(3) -0.004(3) 0.000(3) 0.004(3)
C9B 0.024(3) 0.028(4) 0.030(3) -0.002(3) 0.003(3) -0.002(3)
C10B 0.017(3) 0.019(3) 0.013(2) 0.001(2) 0.002(2) -0.003(2)
C11B 0.019(3) 0.021(3) 0.022(3) -0.001(2) 0.001(2) 0.004(2)
C12B 0.020(3) 0.021(3) 0.026(3) -0.006(2) 0.002(2) -0.003(3)
C13B 0.019(3) 0.038(4) 0.021(3) -0.004(3) 0.002(2) -0.006(3)
C14B 0.023(3) 0.027(3) 0.020(3) 0.006(3) -0.006(2) 0.000(3)
C15B 0.024(3) 0.020(3) 0.022(3) 0.004(2) 0.003(2) -0.003(2)
C16B 0.018(3) 0.018(3) 0.019(3) 0.000(2) -0.004(2) 0.003(2)
C17B 0.023(3) 0.021(3) 0.022(3) 0.003(3) -0.001(2) 0.000(2)
C18B 0.022(3) 0.024(3) 0.024(3) -0.001(3) 0.001(2) 0.007(3)
C19B 0.025(3) 0.037(4) 0.024(3) 0.004(3) 0.005(3) 0.003(3)
C20B 0.029(3) 0.025(3) 0.024(3) 0.007(3) -0.001(3) -0.004(3)
C21B 0.020(3) 0.019(3) 0.026(3) 0.000(2) -0.007(2) 0.002(2)

loop_
_atom_type_symbol
_atom_type_description
_atom_type_scat_dispersion_real
_atom_type_scat_dispersion_imag
_atom_type_scat_source
C C 0.0033 0.0016 'International Tables Vol C Tables 4.2.6.8 and 6.1.1.4'
H H 0.0000 0.0000 'International Tables Vol C Tables 4.2.6.8 and 6.1.1.4'
N N 0.0061 0.0033 'International Tables Vol C Tables 4.2.6.8 and 6.1.1.4'
O O 0.0106 0.0060 'International Tables Vol C Tables 4.2.6.8 and 6.1.1.4'

loop_
_geom_angle_atom_site_label_1
_geom_angle_atom_site_label_2
_geom_angle_atom_site_label_3
_geom_angle_site_symmetry_1
_geom_angle_site_symmetry_3
_geom_angle
_geom_angle_publ_flag
C3A O2A C2A . . 114.8(4) ?
C3A N1A C4A . . 117.2(5) ?
C3A N1A C7A . . 124.4(5) ?
C4A N1A C7A . . 118.0(4) ?
O1A C1A C10A . . 122.5(5) ?
O1A C1A C2A . . 118.3(5) ?
C10A C1A C2A . . 119.2(5) ?
O2A C2A C16A . . 105.8(4) ?
O2A C2A C1A . . 108.7(5) ?
C16A C2A C1A . . 109.4(4) ?
O2A C2A H2A . . 110.9 ?
C16A C2A H2A . . 110.9 ?
C1A C2A H2A . . 110.9 ?
O3A C3A N1A . . 126.2(5) ?
O3A C3A O2A . . 122.8(5) ?
N1A C3A O2A . . 110.9(5) ?
N1A C4A C6A . . 110.4(5) ?
N1A C4A C5A . . 112.3(5) ?
C6A C4A C5A . . 112.1(5) ?
N1A C4A H4A . . 107.2 ?
C6A C4A H4A . . 107.2 ?
C5A C4A H4A . . 107.2 ?
C4A C5A H5AA . . 109.5 ?
C4A C5A H5AB . . 109.5 ?
H5AA C5A H5AB . . 109.5 ?
C4A C5A H5AC . . 109.5 ?
H5AA C5A H5AC . . 109.5 ?
H5AB C5A H5AC . . 109.5 ?
C4A C6A H6AA . . 109.5 ?
C4A C6A H6AB . . 109.5 ?
H6AA C6A H6AB . . 109.5 ?
C4A C6A H6AC . . 109.5 ?
H6AA C6A H6AC . . 109.5 ?
H6AB C6A H6AC . . 109.5 ?
N1A C7A C8A . . 111.7(5) ?
N1A C7A C9A . . 113.5(5) ?
C8A C7A C9A . . 112.2(5) ?
N1A C7A H7A . . 106.3 ?
C8A C7A H7A . . 106.3 ?
C9A C7A H7A . . 106.3 ?
C7A C8A H8AA . . 109.5 ?
C7A C8A H8AB . . 109.5 ?
H8AA C8A H8AB . . 109.5 ?
C7A C8A H8AC . . 109.5 ?
H8AA C8A H8AC . . 109.5 ?
H8AB C8A H8AC . . 109.5 ?
C7A C9A H9AA . . 109.5 ?
C7A C9A H9AB . . 109.5 ?
H9AA C9A H9AB . . 109.5 ?
C7A C9A H9AC . . 109.5 ?
H9AA C9A H9AC . . 109.5 ?
H9AB C9A H9AC . . 109.5 ?
C15A C10A C11A . . 119.1(5) ?
C15A C10A C1A . . 123.5(5) ?
C11A C10A C1A . . 117.5(5) ?
C12A C11A C10A . . 120.8(6) ?
C12A C11A H11A . . 119.6 ?
C10A C11A H11A . . 119.6 ?
C11A C12A C13A . . 119.9(6) ?
C11A C12A H12A . . 120.0 ?
C13A C12A H12A . . 120.0 ?
C12A C13A C14A . . 120.5(6) ?
C12A C13A H13A . . 119.7 ?
C14A C13A H13A . . 119.7 ?
C13A C14A C15A . . 119.4(6) ?
C13A C14A H14A . . 120.3 ?
C15A C14A H14A . . 120.3 ?
C10A C15A C14A . . 120.2(6) ?
C10A C15A H15A . . 119.9 ?
C14A C15A H15A . . 119.9 ?
C21A C16A C17A . . 118.6(5) ?
C21A C16A C2A . . 122.1(5) ?
C17A C16A C2A . . 119.3(5) ?
C18A C17A C16A . . 120.5(6) ?
C18A C17A H17A . . 119.7 ?
C16A C17A H17A . . 119.7 ?
C19A C18A C17A . . 120.2(6) ?
C19A C18A H18A . . 119.9 ?
C17A C18A H18A . . 119.9 ?
C20A C19A C18A . . 119.3(6) ?
C20A C19A H19A . . 120.4 ?
C18A C19A H19A . . 120.4 ?
C19A C20A C21A . . 121.0(6) ?
C19A C20A H20A . . 119.5 ?
C21A C20A H20A . . 119.5 ?
C20A C21A C16A . . 120.3(6) ?
C20A C21A H21A . . 119.8 ?
C16A C21A H21A . . 119.8 ?
C3B O2B C2B . . 114.1(4) ?
C3B N1B C4B . . 118.1(5) ?
C3B N1B C7B . . 124.0(4) ?
C4B N1B C7B . . 117.9(5) ?
O1B C1B C10B . . 121.5(6) ?
O1B C1B C2B . . 118.9(5) ?
C10B C1B C2B . . 119.5(5) ?
O2B C2B C16B . . 106.8(4) ?
O2B C2B C1B . . 109.2(5) ?
C16B C2B C1B . . 108.6(4) ?
O2B C2B H2B . . 110.7 ?
C16B C2B H2B . . 110.7 ?
C1B C2B H2B . . 110.7 ?
O3B C3B N1B . . 126.4(5) ?
O3B C3B O2B . . 121.8(5) ?
N1B C3B O2B . . 111.8(5) ?
N1B C4B C5B . . 112.3(5) ?
N1B C4B C6B . . 110.9(5) ?
C5B C4B C6B . . 111.4(6) ?
N1B C4B H4B . . 107.3 ?
C5B C4B H4B . . 107.3 ?
C6B C4B H4B . . 107.3 ?
C4B C5B H5BA . . 109.5 ?
C4B C5B H5BB . . 109.5 ?
H5BA C5B H5BB . . 109.5 ?
C4B C5B H5BC . . 109.5 ?
H5BA C5B H5BC . . 109.5 ?
H5BB C5B H5BC . . 109.5 ?
C4B C6B H6BA . . 109.5 ?
C4B C6B H6BB . . 109.5 ?
H6BA C6B H6BB . . 109.5 ?
C4B C6B H6BC . . 109.5 ?
H6BA C6B H6BC . . 109.5 ?
H6BB C6B H6BC . . 109.5 ?
N1B C7B C9B . . 113.7(5) ?
N1B C7B C8B . . 111.6(5) ?
C9B C7B C8B . . 113.7(5) ?
N1B C7B H7B . . 105.6 ?
C9B C7B H7B . . 105.6 ?
C8B C7B H7B . . 105.6 ?
C7B C8B H8BA . . 109.5 ?
C7B C8B H8BB . . 109.5 ?
H8BA C8B H8BB . . 109.5 ?
C7B C8B H8BC . . 109.5 ?
H8BA C8B H8BC . . 109.5 ?
H8BB C8B H8BC . . 109.5 ?
C7B C9B H9BA . . 109.5 ?
C7B C9B H9BB . . 109.5 ?
H9BA C9B H9BB . . 109.5 ?
C7B C9B H9BC . . 109.5 ?
H9BA C9B H9BC . . 109.5 ?
H9BB C9B H9BC . . 109.5 ?
C11B C10B C15B . . 119.6(5) ?
C11B C10B C1B . . 123.4(5) ?
C15B C10B C1B . . 116.7(5) ?
C10B C11B C12B . . 119.3(6) ?
C10B C11B H11B . . 120.4 ?
C12B C11B H11B . . 120.4 ?
C13B C12B C11B . . 120.8(6) ?
C13B C12B H12B . . 119.6 ?
C11B C12B H12B . . 119.6 ?
C12B C13B C14B . . 120.4(6) ?
C12B C13B H13B . . 119.8 ?
C14B C13B H13B . . 119.8 ?
C13B C14B C15B . . 119.5(6) ?
C13B C14B H14B . . 120.3 ?
C15B C14B H14B . . 120.3 ?
C14B C15B C10B . . 120.4(6) ?
C14B C15B H15B . . 119.8 ?
C10B C15B H15B . . 119.8 ?
C17B C16B C21B . . 119.7(5) ?
C17B C16B C2B . . 120.7(5) ?
C21B C16B C2B . . 119.7(5) ?
C16B C17B C18B . . 120.1(6) ?
C16B C17B H17B . . 119.9 ?
C18B C17B H17B . . 119.9 ?
C19B C18B C17B . . 120.5(6) ?
C19B C18B H18B . . 119.8 ?
C17B C18B H18B . . 119.8 ?
C18B C19B C20B . . 119.8(6) ?
C18B C19B H19B . . 120.1 ?
C20B C19B H19B . . 120.1 ?
C19B C20B C21B . . 120.1(6) ?
C19B C20B H20B . . 120.0 ?
C21B C20B H20B . . 120.0 ?
C16B C21B C20B . . 119.8(6) ?
C16B C21B H21B . . 120.1 ?
C20B C21B H21B . . 120.1 ?

loop_
_geom_bond_atom_site_label_1
_geom_bond_atom_site_label_2
_geom_bond_site_symmetry_2
_geom_bond_distance
_geom_bond_publ_flag
O1A C1A . 1.205(7) ?
O2A C3A . 1.360(7) ?
O2A C2A . 1.435(6) ?
O3A C3A . 1.219(7) ?
N1A C3A . 1.354(7) ?
N1A C4A . 1.484(7) ?
N1A C7A . 1.493(7) ?
C1A C10A . 1.491(8) ?
C1A C2A . 1.555(8) ?
C2A C16A . 1.516(8) ?
C2A H2A . 1.0000 ?
C4A C6A . 1.516(8) ?
C4A C5A . 1.518(9) ?
C4A H4A . 1.0000 ?
C5A H5AA . 0.9800 ?
C5A H5AB . 0.9800 ?
C5A H5AC . 0.9800 ?
C6A H6AA . 0.9800 ?
C6A H6AB . 0.9800 ?
C6A H6AC . 0.9800 ?
C7A C8A . 1.523(8) ?
C7A C9A . 1.532(8) ?
C7A H7A . 1.0000 ?
C8A H8AA . 0.9800 ?
C8A H8AB . 0.9800 ?
C8A H8AC . 0.9800 ?
C9A H9AA . 0.9800 ?
C9A H9AB . 0.9800 ?
C9A H9AC . 0.9800 ?
C10A C15A . 1.392(8) ?
C10A C11A . 1.400(8) ?
C11A C12A . 1.377(8) ?
C11A H11A . 0.9500 ?
C12A C13A . 1.384(10) ?
C12A H12A . 0.9500 ?
C13A C14A . 1.391(9) ?
C13A H13A . 0.9500 ?
C14A C15A . 1.400(8) ?
C14A H14A . 0.9500 ?
C15A H15A . 0.9500 ?
C16A C21A . 1.392(8) ?
C16A C17A . 1.396(9) ?
C17A C18A . 1.393(8) ?
C17A H17A . 0.9500 ?
C18A C19A . 1.386(9) ?
C18A H18A . 0.9500 ?
C19A C20A . 1.378(10) ?
C19A H19A . 0.9500 ?
C20A C21A . 1.388(9) ?
C20A H20A . 0.9500 ?
C21A H21A . 0.9500 ?
O1B C1B . 1.212(7) ?
O2B C3B . 1.363(6) ?
O2B C2B . 1.443(6) ?
O3B C3B . 1.227(7) ?
N1B C3B . 1.350(7) ?
N1B C4B . 1.469(7) ?
N1B C7B . 1.486(7) ?
C1B C10B . 1.503(8) ?
C1B C2B . 1.533(8) ?
C2B C16B . 1.519(8) ?
C2B H2B . 1.0000 ?
C4B C5B . 1.524(10) ?
C4B C6B . 1.531(9) ?
C4B H4B . 1.0000 ?
C5B H5BA . 0.9800 ?
C5B H5BB . 0.9800 ?
C5B H5BC . 0.9800 ?
C6B H6BA . 0.9800 ?
C6B H6BB . 0.9800 ?
C6B H6BC . 0.9800 ?
C7B C9B . 1.519(8) ?
C7B C8B . 1.526(8) ?
C7B H7B . 1.0000 ?
C8B H8BA . 0.9800 ?
C8B H8BB . 0.9800 ?
C8B H8BC . 0.9800 ?
C9B H9BA . 0.9800 ?
C9B H9BB . 0.9800 ?
C9B H9BC . 0.9800 ?
C10B C11B . 1.396(8) ?
C10B C15B . 1.405(8) ?
C11B C12B . 1.396(8) ?
C11B H11B . 0.9500 ?
C12B C13B . 1.380(9) ?
C12B H12B . 0.9500 ?
C13B C14B . 1.391(9) ?
C13B H13B . 0.9500 ?
C14B C15B . 1.391(8) ?
C14B H14B . 0.9500 ?
C15B H15B . 0.9500 ?
C16B C17B . 1.386(8) ?
C16B C21B . 1.391(8) ?
C17B C18B . 1.388(8) ?
C17B H17B . 0.9500 ?
C18B C19B . 1.380(9) ?
C18B H18B . 0.9500 ?
C19B C20B . 1.383(9) ?
C19B H19B . 0.9500 ?
C20B C21B . 1.400(8) ?
C20B H20B . 0.9500 ?
C21B H21B . 0.9500 ?

loop_
_geom_hbond_atom_site_label_D
_geom_hbond_atom_site_label_H
_geom_hbond_atom_site_label_A
_geom_hbond_site_symmetry_A
_geom_hbond_distance_DH
_geom_hbond_distance_HA
_geom_hbond_distance_DA
_geom_hbond_angle_DHA
_geom_hbond_publ_flag
C12A H12A O3A 2_755 0.95 2.36 3.309(2) 174.4 yes
C14B H14B O3B 2_656 0.95 2.58 3.288(2) 131.5 yes
C11B H11B O1B 1_545 0.95 2.69 3.553(2) 151.7 yes
C21B H21B O1B 1_545 0.95 2.62 3.522(2) 157.9 yes

_cod_database_fobs_code 2243931
